data_7018577
loop_
_publ_author_name
'Mendoza-Quijano, Mar\'ia Rosa'
'Ferrer-Sueta, Gerardo'
'Flores-\'Alamo, Marcos'
'Aliaga-Alcalde, N\'uria'
'G\'omez-Vidales, Virginia'
'Ugalde-Sald\'ivar, V\'ictor M'
'Gasque, Laura'

_publ_section_title
;
 Mechanistic insight on the catecholase activity of dinuclear copper
 complexes with distant metal centers.
;
_journal_issue 16
_journal_name_full 'Dalton transactions (Cambridge, England : 2003)'
_journal_page_first 4985
_journal_page_last 4997
_journal_paper_doi 10.1039/c2dt12155g
_journal_volume 41
_journal_year 2012
_chemical_compound_source 'synthesis as described'
_chemical_formula_moiety 'C26 H40 Cl2 Cu2 N8 O12, 2(Cl O4), 2(H2 O)'
_chemical_formula_sum 'C26 H44 Cl4 Cu2 N8 O22'
_chemical_formula_weight 1089.57
_chemical_name_systematic
;

\m-[2,8-dimethyl-5,11-bis(pyridin-2-ylethyl)-1,4,5,6,7,10,11,12-

octahydroimidazo[4,5-h]imidazo[4,5-c]-[1,6]-diazecine] bis

[diacuacopper(II)] perchlorate dihydrate

;
_space_group_crystal_system monoclinic
_space_group_IT_number 14
_space_group_name_Hall '-P 2ybc'
_space_group_name_H-M_alt 'P 1 21/c 1'
_symmetry_space_group_name_Hall '-P 2ybc'
_symmetry_space_group_name_H-M 'P 1 21/c 1'
_atom_sites_solution_hydrogens geom
_atom_sites_solution_primary direct
_atom_sites_solution_secondary difmap
_audit_conform_dict_location ftp://ftp.iucr.org/pub/cif_core.dic
_audit_conform_dict_name cif_core.dic
_audit_conform_dict_version 2.4
_audit_creation_date 2010-12-06T16:15:17-00:00
_audit_creation_method 'WinGX routine CIF_UPDATE'
_cell_angle_alpha 90
_cell_angle_beta 101.280(4)
_cell_angle_gamma 90
_cell_formula_units_Z 2
_cell_length_a 10.5610(5)
_cell_length_b 14.9935(7)
_cell_length_c 13.4829(6)
_cell_measurement_reflns_used 3982
_cell_measurement_temperature 298(2)
_cell_measurement_theta_max 67.9752
_cell_measurement_theta_min 4.2652
_cell_measurement_wavelength 0.71073
_cell_volume 2093.73(17)
_computing_cell_refinement
;

CrysAlisPro, Oxford Diffraction Ltd.,

Version 1.171.33.55 (release 05-01-2010 CrysAlis171 .NET)

(compiled Jan 5 2010,16:28:46)

;
_computing_data_collection
;

CrysAlisPro, Oxford Diffraction Ltd.,

Version 1.171.33.55 (release 05-01-2010 CrysAlis171 .NET)

(compiled Jan 5 2010,16:28:46)

;
_computing_data_reduction
;

CrysAlisPro, Oxford Diffraction Ltd.,

Version 1.171.33.55 (release 05-01-2010 CrysAlis171 .NET)

(compiled Jan 5 2010,16:28:46)

;
_computing_molecular_graphics 'Ortep-3 for Windows (Farrugia, 1997)'
_computing_publication_material 'WinGX publication routines (Farrugia, 1999)'
_computing_structure_refinement 'SHELXL-97 (Sheldrick, 2008)'
_computing_structure_solution 'SUPERFLIP (Palatinus & Chapuis, 2007)'
_diffrn_ambient_temperature 298(2)
_diffrn_detector_area_resol_mean 10.4685
_diffrn_measured_fraction_theta_full 0.992
_diffrn_measured_fraction_theta_max 0.992
_diffrn_measurement_device_type 'Xcalibur, Atlas, Gemini'
_diffrn_measurement_method '\w scans'
_diffrn_orient_matrix_UB_11 0.0586915
_diffrn_orient_matrix_UB_12 -0.0808807
_diffrn_orient_matrix_UB_13 -0.0451191
_diffrn_orient_matrix_UB_21 -0.108235
_diffrn_orient_matrix_UB_22 0.0048283
_diffrn_orient_matrix_UB_23 -0.0947478
_diffrn_orient_matrix_UB_31 0.0835236
_diffrn_orient_matrix_UB_32 0.063221
_diffrn_orient_matrix_UB_33 -0.0504963
_diffrn_radiation_monochromator graphite
_diffrn_radiation_probe x-ray
_diffrn_radiation_type CuK\a
_diffrn_radiation_wavelength 1.5418
_diffrn_reflns_av_R_equivalents 0.0285
_diffrn_reflns_av_unetI/netI 0.0271
_diffrn_reflns_limit_h_max 12
_diffrn_reflns_limit_h_min -8
_diffrn_reflns_limit_k_max 17
_diffrn_reflns_limit_k_min -18
_diffrn_reflns_limit_l_max 13
_diffrn_reflns_limit_l_min -16
_diffrn_reflns_number 7795
_diffrn_reflns_theta_full 68.09
_diffrn_reflns_theta_max 68.09
_diffrn_reflns_theta_min 4.27
_exptl_absorpt_coefficient_mu 4.426
_exptl_absorpt_correction_T_max 0.419
_exptl_absorpt_correction_T_min 0.184
_exptl_absorpt_correction_type analytical
_exptl_absorpt_process_details
;

CrysAlisPro, Oxford Diffraction Ltd.,

Version 1.171.33.55 (release 05-01-2010 CrysAlis171 .NET)

(compiled Jan 5 2010,16:28:46)

Analytical numeric absorption correction using a multifaceted crystal

model based on expressions derived by R.C. Clark &
J.S.

(Clark, R. C. & Reid, J. S. (1995). Acta Cryst. A51, 887-897)

;
_exptl_crystal_colour dark-blue
_exptl_crystal_density_diffrn 1.728
_exptl_crystal_density_method 'not measured'
_exptl_crystal_description prism
_exptl_crystal_F_000 1116
_exptl_crystal_size_max 0.55
_exptl_crystal_size_mid 0.52
_exptl_crystal_size_min 0.31
_refine_diff_density_max 0.555
_refine_diff_density_min -0.455
_refine_diff_density_rms 0.07
_refine_ls_extinction_coef 0.0023(2)
_refine_ls_extinction_expression Fc^*^=kFc[1+0.001xFc^2^\l^3^/sin(2\q)]^-1/4^
_refine_ls_extinction_method SHELXL
_refine_ls_goodness_of_fit_ref 1.062
_refine_ls_hydrogen_treatment mixed
_refine_ls_matrix_type full
_refine_ls_number_parameters 303
_refine_ls_number_reflns 3797
_refine_ls_number_restraints 5
_refine_ls_restrained_S_all 1.062
_refine_ls_R_factor_all 0.0527
_refine_ls_R_factor_gt 0.0439
_refine_ls_shift/su_max 0
_refine_ls_shift/su_mean 0
_refine_ls_structure_factor_coef Fsqd
_refine_ls_weighting_details
;
calc w=1/[\s^2^(Fo^2^)+(0.0578P)^2^+2.4434P] where
P=(Fo^2^+2Fc^2^)/3
;
_refine_ls_weighting_scheme calc
_refine_ls_wR_factor_gt 0.1109
_refine_ls_wR_factor_ref 0.1163
_reflns_number_gt 3273
_reflns_number_total 3797
_reflns_threshold_expression >2\s(I)
_cod_data_source_file c2dt12155g.txt
_cod_data_source_block cu2diep3
_cod_database_code 7018577

loop_
_space_group_symop_operation_xyz
'x, y, z'
'-x, y+1/2, -z+1/2'
'-x, -y, -z'
'x, -y-1/2, z-1/2'

loop_
_atom_site_label
_atom_site_type_symbol
_atom_site_fract_x
_atom_site_fract_y
_atom_site_fract_z
_atom_site_U_iso_or_equiv
_atom_site_adp_type
_atom_site_occupancy
_atom_site_symmetry_multiplicity
_atom_site_calc_flag
_atom_site_refinement_flags
C7 C 0.9544(3) 0.4422(2) 0.2851(2) 0.0379(7) Uani 1 1 d .
C2 C 0.8797(3) 0.3724(2) 0.2184(3) 0.0396(7) Uani 1 1 d .
H2A H 0.8109 0.3501 0.2499 0.047 Uiso 1 1 calc R
H2B H 0.9364 0.3229 0.2114 0.047 Uiso 1 1 calc R
C6 C 0.8222(3) 0.4091(2) 0.1146(2) 0.0368(7) Uani 1 1 d .
H6A H 0.888 0.4422 0.0891 0.044 Uiso 1 1 calc R
H6B H 0.795 0.3598 0.0688 0.044 Uiso 1 1 calc R
C12 C 0.7010(3) 0.5410(2) 0.0367(2) 0.0308(6) Uani 1 1 d .
H12A H 0.6524 0.5909 0.0559 0.037 Uiso 1 1 calc R
H12B H 0.7875 0.5621 0.0352 0.037 Uiso 1 1 calc R
C5 C 0.5886(3) 0.4143(2) 0.0990(2) 0.0283(6) Uani 1 1 d .
H5A H 0.5698 0.392 0.0302 0.034 Uiso 1 1 calc R
H5B H 0.5982 0.3639 0.145 0.034 Uiso 1 1 calc R
C4 C 0.4835(3) 0.47334(18) 0.1174(2) 0.0258(6) Uani 1 1 d .
C3 C 0.3611(3) 0.4888(2) 0.0668(2) 0.0289(6) Uani 1 1 d .
C1 C 0.4054(3) 0.5752(2) 0.2036(2) 0.0312(6) Uani 1 1 d .
C13 C 0.3873(3) 0.6439(3) 0.2788(3) 0.0437(8) Uani 1 1 d .
H13A H 0.3879 0.6159 0.343 0.066 Uiso 1 1 calc R
H13C H 0.3062 0.6735 0.2565 0.066 Uiso 1 1 calc R
H13B H 0.4561 0.6866 0.2857 0.066 Uiso 1 1 calc R
C8 C 1.0874(3) 0.4362(3) 0.3175(3) 0.0512(9) Uani 1 1 d .
H8 H 1.1323 0.3878 0.2986 0.061 Uiso 1 1 calc R
C9 C 1.1520(4) 0.5021(3) 0.3777(3) 0.0591(11) Uani 1 1 d .
H9 H 1.2411 0.4989 0.3992 0.071 Uiso 1 1 calc R
C10 C 1.0850(4) 0.5724(3) 0.4058(3) 0.0576(10) Uani 1 1 d .
H10 H 1.127 0.6166 0.4482 0.069 Uiso 1 1 calc R
C11 C 0.9536(3) 0.5766(3) 0.3700(3) 0.0490(9) Uani 1 1 d .
H11 H 0.908 0.6252 0.3876 0.059 Uiso 1 1 calc R
Cl1 Cl 0.00424(8) 0.68949(6) 0.06755(7) 0.0476(2) Uani 1 1 d .
Cl2 Cl 0.52428(9) 0.34626(6) 0.38594(7) 0.0508(3) Uani 1 1 d .
Cu1 Cu 0.69998(4) 0.52788(3) 0.25849(3) 0.02991(17) Uani 1 1 d .
N2 N 0.7093(2) 0.46873(16) 0.11628(18) 0.0281(5) Uani 1 1 d .
N4 N 0.3136(2) 0.55256(19) 0.12352(19) 0.0328(6) Uani 1 1 d .
N1 N 0.5112(2) 0.52793(16) 0.20105(17) 0.0279(5) Uani 1 1 d .
N3 N 0.8887(2) 0.5125(2) 0.31008(19) 0.0373(6) Uani 1 1 d .
O1 O -0.0665(3) 0.6901(3) -0.0335(3) 0.0884(11) Uani 1 1 d .
O2 O 0.1208(3) 0.7379(2) 0.0762(3) 0.0833(11) Uani 1 1 d .
O1W O 0.6753(2) 0.56005(18) 0.39794(18) 0.0442(6) Uani 1 1 d D
O3 O 0.0352(3) 0.5995(2) 0.0943(3) 0.0694(8) Uani 1 1 d .
O2W O 0.7293(3) 0.67441(17) 0.2277(2) 0.0510(6) Uani 1 1 d D
O4 O -0.0743(4) 0.7263(3) 0.1314(3) 0.0973(14) Uani 1 1 d .
O3W O 0.3341(4) 0.2653(3) 0.5625(3) 0.0775(10) Uani 1 1 d D
O5 O 0.6332(3) 0.3605(2) 0.3418(2) 0.0688(9) Uani 1 1 d .
O6 O 0.5301(5) 0.2654(3) 0.4384(3) 0.1042(15) Uani 1 1 d .
O7 O 0.4151(4) 0.3409(3) 0.3023(4) 0.1097(15) Uani 1 1 d .
O8 O 0.5048(4) 0.4199(2) 0.4462(3) 0.0867(12) Uani 1 1 d .
H4N H 0.235(6) 0.575(4) 0.112(5) 0.104 Uiso 1 1 d .
H1D H 0.633(6) 0.522(4) 0.424(5) 0.13 Uiso 1 1 d D
H1E H 0.656(7) 0.6147(18) 0.400(6) 0.13 Uiso 1 1 d D
H2D H 0.786(5) 0.690(5) 0.196(5) 0.13 Uiso 1 1 d D
H2E H 0.698(6) 0.727(2) 0.228(6) 0.13 Uiso 1 1 d D
H3D H 0.258(7) 0.241(5) 0.550(6) 0.13 Uiso 1 1 d .
H3E H 0.378(6) 0.254(5) 0.515(4) 0.13 Uiso 1 1 d D

loop_
_atom_site_aniso_label
_atom_site_aniso_U_11
_atom_site_aniso_U_22
_atom_site_aniso_U_33
_atom_site_aniso_U_23
_atom_site_aniso_U_13
_atom_site_aniso_U_12
C7 0.0324(16) 0.0459(19) 0.0326(16) 0.0115(14) -0.0002(13) 0.0046(14)
C2 0.0312(15) 0.0426(18) 0.0432(18) 0.0047(14) 0.0032(13) 0.0107(14)
C6 0.0289(15) 0.0448(18) 0.0363(16) -0.0029(14) 0.0052(12) 0.0103(13)
C12 0.0250(14) 0.0362(16) 0.0297(14) 0.0033(12) 0.0012(11) -0.0036(12)
C5 0.0287(14) 0.0282(14) 0.0265(13) 0.0011(11) 0.0016(11) 0.0008(11)
C4 0.0274(14) 0.0267(14) 0.0233(13) 0.0027(11) 0.0050(11) -0.0002(11)
C3 0.0237(13) 0.0353(16) 0.0279(14) 0.0053(12) 0.0056(11) -0.0029(11)
C1 0.0294(14) 0.0378(16) 0.0275(14) 0.0027(12) 0.0080(11) 0.0004(12)
C13 0.0425(18) 0.050(2) 0.0401(17) -0.0059(15) 0.0106(14) 0.0072(15)
C8 0.0364(18) 0.057(2) 0.056(2) 0.0174(18) -0.0012(16) 0.0091(16)
C9 0.0298(17) 0.080(3) 0.060(2) 0.021(2) -0.0103(16) -0.0042(19)
C10 0.041(2) 0.073(3) 0.052(2) -0.002(2) -0.0084(17) -0.0142(19)
C11 0.0396(18) 0.061(2) 0.0416(18) -0.0076(17) -0.0030(15) -0.0065(17)
Cl1 0.0329(4) 0.0463(5) 0.0666(6) -0.0118(4) 0.0173(4) -0.0032(3)
Cl2 0.0612(6) 0.0388(5) 0.0595(5) -0.0039(4) 0.0290(4) -0.0019(4)
Cu1 0.0258(2) 0.0372(3) 0.0246(2) -0.00179(17) -0.00037(16) 0.00159(17)
N2 0.0267(12) 0.0308(13) 0.0244(11) 0.0011(10) -0.0008(9) 0.0026(10)
N4 0.0241(12) 0.0437(15) 0.0308(13) 0.0018(11) 0.0056(10) 0.0029(11)
N1 0.0268(12) 0.0323(13) 0.0234(11) 0.0012(9) 0.0023(9) 0.0002(10)
N3 0.0282(13) 0.0511(17) 0.0287(13) 0.0004(12) -0.0038(10) -0.0005(12)
O1 0.063(2) 0.114(3) 0.082(2) 0.008(2) -0.0019(18) 0.016(2)
O2 0.0599(19) 0.087(2) 0.112(3) -0.030(2) 0.0406(19) -0.0335(17)
O1W 0.0455(13) 0.0561(15) 0.0301(11) -0.0046(11) 0.0052(10) -0.0081(11)
O3 0.0506(16) 0.0597(18) 0.099(2) 0.0093(17) 0.0177(16) 0.0080(14)
O2W 0.0529(15) 0.0383(14) 0.0660(17) 0.0059(12) 0.0218(13) 0.0017(11)
O4 0.087(2) 0.083(2) 0.144(4) -0.045(2) 0.079(3) -0.0159(19)
O3W 0.074(2) 0.076(2) 0.090(2) -0.0260(19) 0.0311(19) -0.0213(18)
O5 0.0731(19) 0.0674(19) 0.079(2) 0.0146(16) 0.0472(17) 0.0143(15)
O6 0.164(4) 0.066(2) 0.105(3) 0.028(2) 0.080(3) 0.021(2)
O7 0.099(3) 0.099(3) 0.117(3) 0.014(3) -0.015(3) -0.037(2)
O8 0.125(3) 0.0598(19) 0.098(3) -0.0214(18) 0.077(2) -0.0104(19)

loop_
_atom_type_symbol
_atom_type_description
_atom_type_scat_dispersion_real
_atom_type_scat_dispersion_imag
_atom_type_scat_source
C C 0.0181 0.0091 'International Tables Vol C Tables 4.2.6.8 and 6.1.1.4'
H H 0 0 'International Tables Vol C Tables 4.2.6.8 and 6.1.1.4'
Cl Cl 0.3639 0.7018 'International Tables Vol C Tables 4.2.6.8 and 6.1.1.4'
Cu Cu -1.9646 0.5888 'International Tables Vol C Tables 4.2.6.8 and 6.1.1.4'
N N 0.0311 0.018 'International Tables Vol C Tables 4.2.6.8 and 6.1.1.4'
O O 0.0492 0.0322 'International Tables Vol C Tables 4.2.6.8 and 6.1.1.4'

loop_
_exptl_crystal_face_index_h
_exptl_crystal_face_index_k
_exptl_crystal_face_index_l
_exptl_crystal_face_perp_dist
3 1 0 0.1976
0 -1 -3 0.2698
0 1 -1 0.2842
0 -1 1 0.2336
1 1 -1 0.305
-3 -1 0 0.1692
0 1 1 0.1735
-1 1 1 0.1542
1 0 -3 0.1607
1 -1 -1 0.1542

loop_
_geom_angle_atom_site_label_1
_geom_angle_atom_site_label_2
_geom_angle_atom_site_label_3
_geom_angle
_geom_angle_site_symmetry_1
_geom_angle_site_symmetry_3
N3 C7 C8 120.8(3) . .
N3 C7 C2 117.5(3) . .
C8 C7 C2 121.6(3) . .
C7 C2 C6 111.7(3) . .
C7 C2 H2A 109.3 . .
C6 C2 H2A 109.3 . .
C7 C2 H2B 109.3 . .
C6 C2 H2B 109.3 . .
H2A C2 H2B 107.9 . .
N2 C6 C2 112.4(3) . .
N2 C6 H6A 109.1 . .
C2 C6 H6A 109.1 . .
N2 C6 H6B 109.1 . .
C2 C6 H6B 109.1 . .
H6A C6 H6B 107.9 . .
C3 C12 N2 113.7(2) 3_665 .
C3 C12 H12A 108.8 3_665 .
N2 C12 H12A 108.8 . .
C3 C12 H12B 108.8 3_665 .
N2 C12 H12B 108.8 . .
H12A C12 H12B 107.7 . .
C4 C5 N2 107.1(2) . .
C4 C5 H5A 110.3 . .
N2 C5 H5A 110.3 . .
C4 C5 H5B 110.3 . .
N2 C5 H5B 110.3 . .
H5A C5 H5B 108.6 . .
C3 C4 N1 109.8(3) . .
C3 C4 C5 133.7(3) . .
N1 C4 C5 116.5(2) . .
C4 C3 N4 104.7(3) . .
C4 C3 C12 128.4(3) . 3_665
N4 C3 C12 125.9(3) . 3_665
N1 C1 N4 108.8(3) . .
N1 C1 C13 127.5(3) . .
N4 C1 C13 123.6(3) . .
C1 C13 H13A 109.5 . .
C1 C13 H13C 109.5 . .
H13A C13 H13C 109.5 . .
C1 C13 H13B 109.5 . .
H13A C13 H13B 109.5 . .
H13C C13 H13B 109.5 . .
C9 C8 C7 119.6(4) . .
C9 C8 H8 120.2 . .
C7 C8 H8 120.2 . .
C10 C9 C8 119.7(3) . .
C10 C9 H9 120.2 . .
C8 C9 H9 120.2 . .
C9 C10 C11 118.7(4) . .
C9 C10 H10 120.7 . .
C11 C10 H10 120.7 . .
N3 C11 C10 122.3(4) . .
N3 C11 H11 118.8 . .
C10 C11 H11 118.8 . .
O2 Cl1 O3 108.3(2) . 1
O2 Cl1 O3 108.3(2) . .
O2 Cl1 O4 110.7(2) . .
O3 Cl1 O4 110.4(2) 1 .
O3 Cl1 O4 110.4(2) . .
O2 Cl1 O1 111.2(3) . .
O3 Cl1 O1 107.6(2) 1 .
O3 Cl1 O1 107.6(2) . .
O4 Cl1 O1 108.6(3) . .
O6 Cl2 O8 112.6(2) 1 .
O6 Cl2 O8 112.6(2) . .
O6 Cl2 O5 112.7(2) 1 .
O6 Cl2 O5 112.7(2) . .
O8 Cl2 O5 110.3(2) . .
O6 Cl2 O7 107.1(3) 1 .
O6 Cl2 O7 107.1(3) . .
O8 Cl2 O7 108.0(3) . .
O5 Cl2 O7 105.7(3) . .
N3 Cu1 N1 173.01(11) . .
N3 Cu1 O1W 90.31(11) . .
N1 Cu1 O1W 93.46(10) . .
N3 Cu1 N2 92.67(10) . .
N1 Cu1 N2 82.51(9) . .
O1W Cu1 N2 168.45(10) . .
N3 Cu1 O2W 90.74(11) . .
N1 Cu1 O2W 95.19(10) . .
O1W Cu1 O2W 89.20(11) . .
N2 Cu1 O2W 101.90(10) . .
C5 N2 C6 109.3(2) . .
C5 N2 C12 110.5(2) . .
C6 N2 C12 110.7(2) . .
C5 N2 Cu1 100.32(17) . .
C6 N2 Cu1 116.09(18) . .
C12 N2 Cu1 109.43(18) . .
C1 N4 C3 109.6(2) . .
C1 N4 H4N 124(4) . .
C3 N4 H4N 127(4) . .
C1 N1 C4 107.0(2) . .
C1 N1 Cu1 140.6(2) . .
C4 N1 Cu1 110.73(18) . .
C7 N3 C11 118.8(3) . .
C7 N3 Cu1 122.3(2) . .
C11 N3 Cu1 118.8(2) . .
Cu1 O1W H1D 114(5) . .
Cu1 O1W H1E 110(5) . .
H1D O1W H1E 119(7) . .
Cu1 O2W H2D 120(5) . .
Cu1 O2W H2E 145(5) . .
H2D O2W H2E 94(6) . .
H3D O3W H3E 112(7) . .

loop_
_geom_bond_atom_site_label_1
_geom_bond_atom_site_label_2
_geom_bond_distance
_geom_bond_site_symmetry_2
C7 N3 1.341(4) .
C7 C8 1.389(5) .
C7 C2 1.499(5) .
C2 C6 1.516(4) .
C2 H2A 0.97 .
C2 H2B 0.97 .
C6 N2 1.494(4) .
C6 H6A 0.97 .
C6 H6B 0.97 .
C12 C3 1.489(4) 3_665
C12 N2 1.516(4) .
C12 H12A 0.97 .
C12 H12B 0.97 .
C5 C4 1.478(4) .
C5 N2 1.493(4) .
C5 H5A 0.97 .
C5 H5B 0.97 .
C4 C3 1.358(4) .
C4 N1 1.378(4) .
C3 N4 1.379(4) .
C3 C12 1.489(4) 3_665
C1 N1 1.329(4) .
C1 N4 1.346(4) .
C1 C13 1.484(4) .
C13 H13A 0.96 .
C13 H13C 0.96 .
C13 H13B 0.96 .
C8 C9 1.374(6) .
C8 H8 0.93 .
C9 C10 1.363(7) .
C9 H9 0.93 .
C10 C11 1.378(5) .
C10 H10 0.93 .
C11 N3 1.352(4) .
C11 H11 0.93 .
Cl1 O2 1.414(3) .
Cl1 O3 1.418(3) 1
Cl1 O3 1.418(3) .
Cl1 O4 1.419(3) .
Cl1 O1 1.420(4) .
Cl2 O6 1.399(4) 1
Cl2 O6 1.399(4) .
Cl2 O8 1.409(3) .
Cl2 O5 1.411(3) .
Cl2 O7 1.449(4) .
Cu1 N3 1.992(3) .
Cu1 N1 1.993(2) .
Cu1 O1W 2.007(2) .
Cu1 N2 2.132(2) .
Cu1 O2W 2.268(3) .
N4 H4N 0.88(6) .
O1W H1D 0.84(6) .
O1W H1E 0.85(6) .
O2W H2D 0.84(6) .
O2W H2E 0.85(6) .
O3W H3D 0.86(7) .
O3W H3E 0.88(6) .

loop_
_geom_hbond_atom_site_label_D
_geom_hbond_atom_site_label_H
_geom_hbond_atom_site_label_A
_geom_hbond_distance_DH
_geom_hbond_distance_HA
_geom_hbond_distance_DA
_geom_hbond_angle_DHA
_geom_hbond_site_symmetry_A
N4 H4N O3 0.88(6) 2.10(6) 2.973(4) 168(6) 1
O3W H3E O6 0.87(2) 2.09(4) 2.905(5) 156(7) 1
O3W H3E O6 0.87(6) 2.09(4) 2.905(5) 156(7) 1
O1W H1E O3W 0.85(6) 1.87(3) 2.678(5) 160(7) 3_666
O2W H2D O4 0.84(6) 1.93(4) 2.765(4) 176(7) 1_655
O2W H2E O7 0.85(6) 2.08(3) 2.911(5) 165(7) 2_655
O3W H3D O1 0.86(7) 2.14(7) 2.997(5) 174(7) 2_545

loop_
_geom_torsion_atom_site_label_1
_geom_torsion_atom_site_label_2
_geom_torsion_atom_site_label_3
_geom_torsion_atom_site_label_4
_geom_torsion
_geom_torsion_site_symmetry_1
_geom_torsion_site_symmetry_4
N3 C7 C2 C6 64.3(4) . .
C8 C7 C2 C6 -113.7(3) . .
C7 C2 C6 N2 -73.9(3) . .
N2 C5 C4 C3 134.3(3) . .
N2 C5 C4 N1 -43.4(3) . .
N1 C4 C3 N4 -1.6(3) . .
C5 C4 C3 N4 -179.4(3) . .
N1 C4 C3 C12 167.0(3) . 3_665
C5 C4 C3 C12 -10.8(5) . 3_665
N3 C7 C8 C9 1.4(5) . .
C2 C7 C8 C9 179.4(3) . .
C7 C8 C9 C10 0.6(6) . .
C8 C9 C10 C11 -2.0(6) . .
C9 C10 C11 N3 1.6(6) . .
C4 C5 N2 C6 171.2(2) . .
C4 C5 N2 C12 -66.7(3) . .
C4 C5 N2 Cu1 48.7(2) . .
C2 C6 N2 C5 -89.7(3) . .
C2 C6 N2 C12 148.3(3) . .
C2 C6 N2 Cu1 22.7(3) . .
C3 C12 N2 C5 -39.9(3) 3_665 .
C3 C12 N2 C6 81.3(3) 3_665 .
C3 C12 N2 Cu1 -149.5(2) 3_665 .
N3 Cu1 N2 C5 139.61(17) . .
N1 Cu1 N2 C5 -35.32(16) . .
O1W Cu1 N2 C5 34.8(6) . .
O2W Cu1 N2 C5 -129.07(16) . .
N3 Cu1 N2 C6 22.1(2) . .
N1 Cu1 N2 C6 -152.9(2) . .
O1W Cu1 N2 C6 -82.7(5) . .
O2W Cu1 N2 C6 113.4(2) . .
N3 Cu1 N2 C12 -104.13(18) . .
N1 Cu1 N2 C12 80.95(18) . .
O1W Cu1 N2 C12 151.1(5) . .
O2W Cu1 N2 C12 -12.81(19) . .
N1 C1 N4 C3 -0.2(3) . .
C13 C1 N4 C3 178.5(3) . .
C4 C3 N4 C1 1.1(3) . .
C12 C3 N4 C1 -167.9(3) 3_665 .
N4 C1 N1 C4 -0.8(3) . .
C13 C1 N1 C4 -179.4(3) . .
N4 C1 N1 Cu1 162.0(2) . .
C13 C1 N1 Cu1 -16.6(5) . .
C3 C4 N1 C1 1.5(3) . .
C5 C4 N1 C1 179.7(2) . .
C3 C4 N1 Cu1 -166.88(19) . .
C5 C4 N1 Cu1 11.3(3) . .
O1W Cu1 N1 C1 43.1(3) . .
N2 Cu1 N1 C1 -147.8(3) . .
O2W Cu1 N1 C1 -46.4(3) . .
O1W Cu1 N1 C4 -154.50(19) . .
N2 Cu1 N1 C4 14.63(19) . .
O2W Cu1 N1 C4 115.99(19) . .
C8 C7 N3 C11 -1.8(5) . .
C2 C7 N3 C11 -179.9(3) . .
C8 C7 N3 Cu1 176.1(3) . .
C2 C7 N3 Cu1 -1.9(4) . .
C10 C11 N3 C7 0.4(5) . .
C10 C11 N3 Cu1 -177.7(3) . .
O1W Cu1 N3 C7 134.3(3) . .
N2 Cu1 N3 C7 -34.5(3) . .
O2W Cu1 N3 C7 -136.5(3) . .
O1W Cu1 N3 C11 -47.7(3) . .
N2 Cu1 N3 C11 143.4(3) . .
O2W Cu1 N3 C11 41.5(3) . .
